data_4034578
loop_
_publ_author_name
'Al-Smadi, Derar'
'Enugala, Thilak Reddy'
'Kessler, Vadim'
'Mhashal, Anil Ranu'
'Lynn Kamerlin, Shina Caroline'
'Kihlberg, Jan'
'Norberg, Thomas'
'Widersten, Mikael'

_publ_section_title
;
 Chemical and Biochemical Approaches for the Synthesis of Substituted
 Dihydroxybutanones and Di- and Tri-Hydroxypentanones.
;
_journal_issue 11
_journal_name_full 'The Journal of organic chemistry'
_journal_page_first 6982
_journal_page_last 6991
_journal_paper_doi 10.1021/acs.joc.9b00742
_journal_volume 84
_journal_year 2019
_chemical_formula_sum 'C17 H18 O4'
_chemical_formula_weight 286.31
_space_group_IT_number 4
_space_group_name_Hall 'P 2yb'
_space_group_name_H-M_alt 'P 1 21 1'
_symmetry_cell_setting monoclinic
_symmetry_space_group_name_H-M 'P 1 21 1'
_atom_sites_solution_hydrogens geom
_atom_sites_solution_primary direct
_atom_sites_solution_secondary difmap
_audit_creation_method SHELXL-97
_cell_angle_alpha 90.00
_cell_angle_beta 92.213(3)
_cell_angle_gamma 90.00
_cell_formula_units_Z 2
_cell_length_a 5.6203(3)
_cell_length_b 8.9365(5)
_cell_length_c 14.7908(10)
_cell_measurement_reflns_used 5024
_cell_measurement_temperature 296(2)
_cell_measurement_theta_max 27.72
_cell_measurement_theta_min 2.66
_cell_volume 742.33(8)
_computing_cell_refinement 'Bruker SAINT'
_computing_data_collection 'Bruker APEX2'
_computing_data_reduction 'Bruker SAINT'
_computing_molecular_graphics 'Bruker SHELXTL'
_computing_publication_material 'Bruker SHELXTL'
_computing_structure_refinement 'SHELXL-97 (Sheldrick, 2008)'
_computing_structure_solution 'SHELXS-97 (Sheldrick, 2008)'
_diffrn_ambient_temperature 296(2)
_diffrn_measured_fraction_theta_full 0.949
_diffrn_measured_fraction_theta_max 0.949
_diffrn_measurement_device_type 'Bruker SMART Apex-II CCD'
_diffrn_measurement_method 'Omega scan'
_diffrn_radiation_monochromator graphite
_diffrn_radiation_source 'fine-focus sealed tube'
_diffrn_radiation_type MoK\a
_diffrn_radiation_wavelength 0.71073
_diffrn_reflns_av_R_equivalents 0.0258
_diffrn_reflns_av_sigmaI/netI 0.0284
_diffrn_reflns_limit_h_max 7
_diffrn_reflns_limit_h_min -7
_diffrn_reflns_limit_k_max 12
_diffrn_reflns_limit_k_min -11
_diffrn_reflns_limit_l_max 20
_diffrn_reflns_limit_l_min -19
_diffrn_reflns_number 10649
_diffrn_reflns_theta_full 29.35
_diffrn_reflns_theta_max 29.35
_diffrn_reflns_theta_min 1.38
_exptl_absorpt_coefficient_mu 0.091
_exptl_absorpt_correction_T_max 0.9946
_exptl_absorpt_correction_T_min 0.9750
_exptl_absorpt_correction_type empirical
_exptl_absorpt_process_details 'Bruker SADABS'
_exptl_crystal_colour colorless
_exptl_crystal_density_diffrn 1.281
_exptl_crystal_density_meas ?
_exptl_crystal_density_method 'not measured'
_exptl_crystal_description plate
_exptl_crystal_F_000 304
_exptl_crystal_size_max 0.28
_exptl_crystal_size_mid 0.19
_exptl_crystal_size_min 0.06
_refine_diff_density_max 0.195
_refine_diff_density_min -0.228
_refine_diff_density_rms 0.077
_refine_ls_abs_structure_details 'Flack H D (1983), Acta Cryst. A39, 876-881'
_refine_ls_abs_structure_Flack -1.2(10)
_refine_ls_extinction_method none
_refine_ls_goodness_of_fit_ref 0.933
_refine_ls_hydrogen_treatment mixed
_refine_ls_matrix_type full
_refine_ls_number_parameters 190
_refine_ls_number_reflns 3747
_refine_ls_number_restraints 1
_refine_ls_restrained_S_all 0.933
_refine_ls_R_factor_all 0.0526
_refine_ls_R_factor_gt 0.0360
_refine_ls_shift/su_max 0.000
_refine_ls_shift/su_mean 0.000
_refine_ls_structure_factor_coef Fsqd
_refine_ls_weighting_details 'calc w=1/[\s^2^(Fo^2^)+(0.0885P)^2^+0.0000P] where P=(Fo^2^+2Fc^2^)/3'
_refine_ls_weighting_scheme calc
_refine_ls_wR_factor_gt 0.1049
_refine_ls_wR_factor_ref 0.1219
_reflns_number_gt 2926
_reflns_number_total 3747
_reflns_threshold_expression >2sigma(I)
_cod_data_source_file jo9b00742_si_002.cif
_cod_data_source_block tn180504_0m
_cod_depositor_comments
;
The following automatic conversions were performed:

data item '_exptl_absorpt_correction_type' value 'Empirical' was
changed to 'empirical' in accordance with the
/home/data/users/saulius/crontab/automatic-downloads/current/ACS/lib/dictionaries/cif_core.dic
dictionary named 'cif_core.dic' version 2.4.2 last updated on
2011-04-26.

data item '_symmetry_cell_setting' value 'Monoclinic' was changed to
'monoclinic' in accordance with the
/home/data/users/saulius/crontab/automatic-downloads/current/ACS/lib/dictionaries/cif_core.dic
dictionary named 'cif_core.dic' version 2.4.2 last updated on
2011-04-26.

data item '_exptl_crystal_density_meas' value 'not measured' was
changed to '?' -- the value is perceived as not measured.

Automatic conversion script
Id: cif_fix_values 6909 2019-04-08 15:41:33Z antanas 
;
_cod_original_sg_symbol_H-M P2(1)
_cod_database_code 4034578

loop_
_symmetry_equiv_pos_as_xyz
'x, y, z'
'-x, y+1/2, -z'

loop_
_atom_site_label
_atom_site_type_symbol
_atom_site_fract_x
_atom_site_fract_y
_atom_site_fract_z
_atom_site_U_iso_or_equiv
_atom_site_adp_type
_atom_site_occupancy
_atom_site_symmetry_multiplicity
_atom_site_calc_flag
_atom_site_refinement_flags
O1 O 0.16684(17) 0.90466(12) 0.99010(8) 0.0451(3) Uani 1 1 d .
H1A H 0.2662 0.9689 0.9795 0.068 Uiso 1 1 calc R
C2 C 0.2490(2) 0.76269(15) 0.96039(11) 0.0381(3) Uani 1 1 d .
H2A H 0.4088 0.7739 0.9370 0.046 Uiso 1 1 calc R
O2 O 0.31045(19) 0.50926(12) 1.01857(9) 0.0505(3) Uani 1 1 d .
H2B H 0.1852 0.4625 1.0130 0.076 Uiso 1 1 calc R
C3 C 0.2613(2) 0.65973(15) 1.04353(11) 0.0384(3) Uani 1 1 d .
H3A H 0.1115 0.6645 1.0752 0.046 Uiso 1 1 calc R
O3 O 0.67048(17) 0.67184(17) 1.08708(9) 0.0617(4) Uani 1 1 d .
C1 C 0.0812(3) 0.70203(19) 0.88575(12) 0.0520(4) Uani 1 1 d .
H1B H 0.1239 0.5991 0.8732 0.062 Uiso 1 1 calc R
H1C H -0.0800 0.7023 0.9069 0.062 Uiso 1 1 calc R
C12 C -0.0921(3) 0.8906(2) 0.77359(13) 0.0546(4) Uani 1 1 d .
H12A H -0.2187 0.9045 0.8114 0.065 Uiso 1 1 calc R
C4 C 0.4694(2) 0.70688(15) 1.10717(11) 0.0421(3) Uani 1 1 d .
C11 C 0.0872(3) 0.79073(18) 0.79966(11) 0.0468(4) Uani 1 1 d .
O4 O 0.1185(3) 1.0209(2) 0.55567(10) 0.0839(5) Uani 1 1 d .
C22 C 0.2276(3) 0.8712(2) 1.20784(12) 0.0532(4) Uani 1 1 d .
H22A H 0.1058 0.8756 1.1635 0.064 Uiso 1 1 calc R
C21 C 0.4309(2) 0.78799(16) 1.19247(11) 0.0415(3) Uani 1 1 d .
C15 C 0.2804(3) 0.8522(2) 0.66180(14) 0.0624(5) Uani 1 1 d .
H15A H 0.4072 0.8395 0.6240 0.075 Uiso 1 1 calc R
C16 C 0.2751(3) 0.7745(2) 0.74117(13) 0.0567(4) Uani 1 1 d .
H16A H 0.3992 0.7094 0.7567 0.068 Uiso 1 1 calc R
C13 C -0.0888(3) 0.9696(2) 0.69373(13) 0.0593(5) Uani 1 1 d .
H13A H -0.2116 1.0356 0.6781 0.071 Uiso 1 1 calc R
C24 C 0.3797(4) 0.9389(3) 1.35490(16) 0.0704(6) Uani 1 1 d .
H24A H 0.3646 0.9908 1.4089 0.084 Uiso 1 1 calc R
C26 C 0.6064(3) 0.7793(3) 1.26164(14) 0.0637(5) Uani 1 1 d .
H26A H 0.7429 0.7230 1.2532 0.076 Uiso 1 1 calc R
C23 C 0.2046(3) 0.9478(2) 1.28867(15) 0.0625(5) Uani 1 1 d .
H23A H 0.0696 1.0052 1.2977 0.075 Uiso 1 1 calc R
C25 C 0.5794(4) 0.8529(3) 1.34178(16) 0.0815(7) Uani 1 1 d .
H25A H 0.6965 0.8449 1.3877 0.098 Uiso 1 1 calc R
C14 C 0.0977(3) 0.9501(2) 0.63730(13) 0.0577(4) Uani 1 1 d .
C5 C -0.0701(6) 1.1148(4) 0.52506(18) 0.0993(9) Uani 1 1 d .
H5A H -0.0315 1.1592 0.4684 0.149 Uiso 1 1 calc R
H5B H -0.0938 1.1921 0.5688 0.149 Uiso 1 1 calc R
H5C H -0.2132 1.0568 0.5172 0.149 Uiso 1 1 calc R

loop_
_atom_site_aniso_label
_atom_site_aniso_U_11
_atom_site_aniso_U_22
_atom_site_aniso_U_33
_atom_site_aniso_U_23
_atom_site_aniso_U_13
_atom_site_aniso_U_12
O1 0.0448(5) 0.0285(4) 0.0618(7) 0.0013(5) 0.0009(5) -0.0005(4)
C2 0.0342(6) 0.0323(6) 0.0478(8) -0.0013(6) 0.0012(5) -0.0036(5)
O2 0.0457(5) 0.0300(5) 0.0758(8) -0.0018(5) -0.0001(5) 0.0019(4)
C3 0.0308(5) 0.0316(6) 0.0530(9) 0.0008(6) 0.0030(5) 0.0020(5)
O3 0.0325(5) 0.0731(8) 0.0793(9) -0.0225(7) -0.0004(5) 0.0086(5)
C1 0.0554(8) 0.0435(9) 0.0567(11) -0.0013(7) -0.0058(7) -0.0137(7)
C12 0.0480(8) 0.0602(10) 0.0552(11) -0.0062(9) -0.0011(7) 0.0043(7)
C4 0.0338(6) 0.0365(7) 0.0560(10) 0.0014(6) 0.0010(6) 0.0030(5)
C11 0.0486(7) 0.0433(8) 0.0480(9) -0.0090(7) -0.0048(6) -0.0072(6)
O4 0.1112(12) 0.0909(12) 0.0501(8) 0.0083(9) 0.0085(8) 0.0176(10)
C22 0.0512(8) 0.0554(10) 0.0528(10) 0.0017(8) 0.0001(7) 0.0154(7)
C21 0.0372(6) 0.0402(7) 0.0471(8) 0.0059(6) 0.0015(6) 0.0010(5)
C15 0.0595(10) 0.0717(13) 0.0566(11) -0.0072(10) 0.0110(8) 0.0054(8)
C16 0.0514(8) 0.0579(10) 0.0604(11) -0.0042(9) -0.0026(7) 0.0074(7)
C13 0.0609(10) 0.0628(11) 0.0535(11) -0.0066(9) -0.0072(8) 0.0127(8)
C24 0.0759(12) 0.0802(15) 0.0557(12) -0.0121(11) 0.0101(10) -0.0061(10)
C26 0.0439(8) 0.0840(14) 0.0624(12) -0.0066(11) -0.0062(7) 0.0070(8)
C23 0.0652(11) 0.0642(11) 0.0587(12) -0.0011(9) 0.0112(9) 0.0166(9)
C25 0.0658(12) 0.117(2) 0.0605(13) -0.0113(14) -0.0131(9) 0.0060(12)
C14 0.0691(11) 0.0578(10) 0.0457(10) -0.0063(8) -0.0017(8) -0.0012(8)
C5 0.139(2) 0.093(2) 0.0647(16) 0.0102(14) -0.0115(14) 0.0270(18)

loop_
_atom_type_symbol
_atom_type_description
_atom_type_scat_dispersion_real
_atom_type_scat_dispersion_imag
_atom_type_scat_source
C C 0.0033 0.0016 'International Tables Vol C Tables 4.2.6.8 and 6.1.1.4'
H H 0.0000 0.0000 'International Tables Vol C Tables 4.2.6.8 and 6.1.1.4'
O O 0.0106 0.0060 'International Tables Vol C Tables 4.2.6.8 and 6.1.1.4'

loop_
_geom_angle_atom_site_label_1
_geom_angle_atom_site_label_2
_geom_angle_atom_site_label_3
_geom_angle
O1 C2 C1 109.94(12)
O1 C2 C3 106.95(12)
C1 C2 C3 111.99(11)
O2 C3 C4 105.53(11)
O2 C3 C2 111.18(12)
C4 C3 C2 109.69(11)
C11 C1 C2 113.14(12)
C11 C12 C13 122.27(17)
O3 C4 C21 120.06(14)
O3 C4 C3 118.18(14)
C21 C4 C3 121.73(11)
C12 C11 C16 116.88(17)
C12 C11 C1 122.31(16)
C16 C11 C1 120.81(15)
C14 O4 C5 117.87(18)
C21 C22 C23 120.63(16)
C22 C21 C26 118.16(16)
C22 C21 C4 123.40(13)
C26 C21 C4 118.43(13)
C16 C15 C14 120.34(18)
C15 C16 C11 121.40(17)
C14 C13 C12 119.40(17)
C23 C24 C25 120.0(2)
C25 C26 C21 120.63(17)
C24 C23 C22 120.09(17)
C26 C25 C24 120.46(19)
C13 C14 O4 124.62(18)
C13 C14 C15 119.70(19)
O4 C14 C15 115.67(18)

loop_
_geom_bond_atom_site_label_1
_geom_bond_atom_site_label_2
_geom_bond_distance
O1 C2 1.4254(17)
C2 C1 1.524(2)
C2 C3 1.535(2)
O2 C3 1.4243(17)
C3 C4 1.532(2)
O3 C4 1.2203(16)
C1 C11 1.501(2)
C12 C11 1.389(2)
C12 C13 1.377(3)
C4 C21 1.478(2)
C11 C16 1.398(2)
O4 C14 1.372(3)
O4 C5 1.413(3)
C22 C21 1.389(2)
C22 C23 1.388(3)
C21 C26 1.395(2)
C15 C16 1.365(3)
C15 C14 1.386(3)
C13 C14 1.376(3)
C24 C23 1.364(3)
C24 C25 1.380(3)
C26 C25 1.369(3)
